data_4128161
loop_
_publ_author_name
'Wang, Ye'
'Zhang, Wen-Yun'
'You, Shu-Li'

_publ_section_title
;
 Ketones and Aldehydes as O-Nucleophiles in Iridium-Catalyzed
 Intramolecular Asymmetric Allylic Substitution Reaction.
;
_journal_issue 6
_journal_name_full 'Journal of the American Chemical Society'
_journal_page_first 2228
_journal_page_last 2232
_journal_paper_doi 10.1021/jacs.8b13182
_journal_volume 141
_journal_year 2019
_chemical_absolute_configuration rmad
_chemical_formula_moiety 'C19 H18 F N O3 S'
_chemical_formula_sum 'C19 H18 F N O3 S'
_chemical_formula_weight 359.40
_space_group_crystal_system triclinic
_space_group_IT_number 1
_space_group_name_Hall 'P 1'
_space_group_name_H-M_alt 'P 1'
_symmetry_space_group_name_Hall 'P 1'
_symmetry_space_group_name_H-M 'P 1'
_atom_sites_solution_hydrogens geom
_atom_sites_solution_primary dual
_audit_creation_date 2018-08-20
_audit_creation_method
;
Olex2 1.2
(compiled 2018.05.29 svn.r3508 for OlexSys, GUI svn.r5506)
;
_cell_angle_alpha 79.3650(10)
_cell_angle_beta 82.9580(10)
_cell_angle_gamma 76.3320(10)
_cell_formula_units_Z 2
_cell_length_a 8.28320(10)
_cell_length_b 10.1297(2)
_cell_length_c 10.7689(2)
_cell_measurement_reflns_used 9945
_cell_measurement_temperature 170(2)
_cell_measurement_theta_max 54.961
_cell_measurement_theta_min 3.647
_cell_volume 859.95(3)
_computing_cell_refinement 'SAINT v8.37A (Bruker, 2015)'
_computing_data_reduction 'SAINT v8.37A (Bruker, 2015)'
_computing_molecular_graphics 'Olex2 (Dolomanov et al., 2009)'
_computing_publication_material 'Olex2 (Dolomanov et al., 2009)'
_computing_structure_refinement 'ShelXL (Sheldrick, 2015)'
_computing_structure_solution 'ShelXT (Sheldrick, 2015)'
_diffrn_ambient_temperature 170.01
_diffrn_measured_fraction_theta_full 0.988
_diffrn_measured_fraction_theta_max 0.987
_diffrn_measurement_device_type 'Bruker D8 Venture'
_diffrn_measurement_method '\f and \w scans'
_diffrn_radiation_type GaK\a
_diffrn_radiation_wavelength 1.34139
_diffrn_reflns_av_R_equivalents 0.0332
_diffrn_reflns_av_unetI/netI 0.0353
_diffrn_reflns_Laue_measured_fraction_full 0.988
_diffrn_reflns_Laue_measured_fraction_max 0.987
_diffrn_reflns_limit_h_max 10
_diffrn_reflns_limit_h_min -10
_diffrn_reflns_limit_k_max 12
_diffrn_reflns_limit_k_min -12
_diffrn_reflns_limit_l_max 13
_diffrn_reflns_limit_l_min -13
_diffrn_reflns_number 19166
_diffrn_reflns_point_group_measured_fraction_full 0.961
_diffrn_reflns_point_group_measured_fraction_max 0.958
_diffrn_reflns_theta_full 53.594
_diffrn_reflns_theta_max 54.936
_diffrn_reflns_theta_min 3.646
_diffrn_standards_number 0
_exptl_absorpt_coefficient_mu 1.247
_exptl_absorpt_correction_T_max 0.7508
_exptl_absorpt_correction_T_min 0.6418
_exptl_absorpt_correction_type multi-scan
_exptl_absorpt_process_details
'SADABS-2016/2 (Bruker,2016/2) was used for absorption correction. wR2(int) was 0.1156 before and 0.0590 after correction. The Ratio of minimum to maximum transmission is 0.8548. The \l/2 correction factor is Not present.'
_exptl_crystal_colour colourless
_exptl_crystal_density_diffrn 1.388
_exptl_crystal_description block
_exptl_crystal_F_000 376
_exptl_crystal_size_max 0.15
_exptl_crystal_size_mid 0.1
_exptl_crystal_size_min 0.08
_refine_diff_density_max 0.778
_refine_diff_density_min -0.362
_refine_diff_density_rms 0.048
_refine_ls_abs_structure_details
;
 Flack x determined using 2838 quotients [(I+)-(I-)]/[(I+)+(I-)]
 (Parsons, Flack and Wagner, Acta Cryst. B69 (2013) 249-259).
;
_refine_ls_abs_structure_Flack 0.059(7)
_refine_ls_extinction_method none
_refine_ls_goodness_of_fit_ref 1.135
_refine_ls_hydrogen_treatment constr
_refine_ls_matrix_type full
_refine_ls_number_parameters 453
_refine_ls_number_reflns 6265
_refine_ls_number_restraints 3
_refine_ls_restrained_S_all 1.135
_refine_ls_R_factor_all 0.0393
_refine_ls_R_factor_gt 0.0384
_refine_ls_shift/su_max 0.000
_refine_ls_shift/su_mean 0.000
_refine_ls_structure_factor_coef Fsqd
_refine_ls_weighting_details 'w=1/[\s^2^(Fo^2^)+(0.1000P)^2^] where P=(Fo^2^+2Fc^2^)/3'
_refine_ls_weighting_scheme calc
_refine_ls_wR_factor_gt 0.1276
_refine_ls_wR_factor_ref 0.1289
_reflns_Friedel_coverage 0.941
_reflns_Friedel_fraction_full 0.935
_reflns_Friedel_fraction_max 0.929
_reflns_number_gt 6103
_reflns_number_total 6265
_reflns_threshold_expression 'I > 2\s(I)'
_cod_data_source_file ja8b13182_si_003.cif
_cod_data_source_block mjl18382_0m
_cod_database_code 4128161
_shelx_shelxl_version_number 2016/6
_shelx_space_group_comment
;
The symmetry employed for this shelxl refinement is uniquely defined
by the following loop, which should always be used as a source of
symmetry information in preference to the above space-group names.
They are only intended as comments.
;
_shelx_estimated_absorpt_t_max 0.907
_shelx_estimated_absorpt_t_min 0.835
_olex2_refinement_description
;
1. Fixed Uiso
 At 1.2 times of:
  All C(H) groups, All C(H,H) groups
 At 1.5 times of:
  All C(H,H,H) groups
2.a Ternary CH refined with riding coordinates:
 C1(H1), C1A(H1A)
2.b Secondary CH2 refined with riding coordinates:
 C2(H2A,H2B), C2A(H2AA,H2AB)
2.c Aromatic/amide H refined with riding coordinates:
 C3(H3), C5(H5), C9(H9), C10(H10), C11(H11), C12(H12), C14(H14), C15(H15),
 C17(H17), C18(H18), C3A(H3A), C5A(H5A), C9A(H9A), C10A(H10A), C11A(H11A),
 C12A(H12A), C14A(H14A), C15A(H15A), C17A(H17A), C18A(H18A)
2.d X=CH2 refined with riding coordinates:
 C6(H6A,H6B), C6A(H6AA,H6AB)
2.e Idealised Me refined as rotating group:
 C19(H19D,H19E,H19F), C19A(H19A,H19B,H19C)
;
_olex2_submission_special_instructions 'No special instructions were received'

loop_
_space_group_symop_operation_xyz
'x, y, z'

loop_
_atom_site_label
_atom_site_type_symbol
_atom_site_fract_x
_atom_site_fract_y
_atom_site_fract_z
_atom_site_U_iso_or_equiv
_atom_site_adp_type
_atom_site_occupancy
_atom_site_site_symmetry_order
_atom_site_calc_flag
_atom_site_refinement_flags_posn
S1 S 0.25181(7) 0.69097(6) 0.59079(6) 0.0226(2) Uani 1 1 d .
F1 F 0.0059(3) 0.8692(2) 0.95840(19) 0.0454(6) Uani 1 1 d .
O1 O 0.3053(3) 0.4708(3) 0.9745(2) 0.0338(6) Uani 1 1 d .
O2 O 0.0953(3) 0.7874(3) 0.5744(2) 0.0296(6) Uani 1 1 d .
O3 O 0.3217(3) 0.6046(3) 0.4971(2) 0.0314(6) Uani 1 1 d .
N1 N 0.2247(4) 0.5863(3) 0.7250(3) 0.0250(6) Uani 1 1 d .
C1 C 0.4249(4) 0.4401(3) 0.8695(3) 0.0290(7) Uani 1 1 d .
H1 H 0.499419 0.507071 0.852849 0.035 Uiso 1 1 calc R
C2 C 0.3361(4) 0.4498(3) 0.7519(3) 0.0277(7) Uani 1 1 d .
H2A H 0.419143 0.434462 0.678741 0.033 Uiso 1 1 calc R
H2B H 0.270474 0.377606 0.765222 0.033 Uiso 1 1 calc R
C3 C 0.1505(4) 0.6490(4) 0.8311(3) 0.0252(7) Uani 1 1 d .
H3 H 0.071859 0.734330 0.818410 0.030 Uiso 1 1 calc R
C4 C 0.1882(4) 0.5911(4) 0.9488(3) 0.0256(7) Uani 1 1 d .
C5 C 0.5268(5) 0.2975(4) 0.9033(4) 0.0386(8) Uani 1 1 d .
H5 H 0.620230 0.269300 0.846197 0.046 Uiso 1 1 calc R
C6 C 0.5005(9) 0.2080(7) 1.0028(6) 0.095(3) Uani 1 1 d .
H6A H 0.408687 0.231121 1.062891 0.113 Uiso 1 1 calc R
H6B H 0.573213 0.119690 1.015450 0.113 Uiso 1 1 calc R
C7 C 0.1093(4) 0.6452(4) 1.0653(3) 0.0256(7) Uani 1 1 d .
C8 C 0.0241(5) 0.7796(4) 1.0683(4) 0.0327(8) Uani 1 1 d .
C9 C -0.0427(5) 0.8305(4) 1.1789(4) 0.0361(8) Uani 1 1 d .
H9 H -0.099454 0.924090 1.176328 0.043 Uiso 1 1 calc R
C10 C -0.0250(5) 0.7426(4) 1.2926(4) 0.0382(9) Uani 1 1 d .
H10 H -0.068766 0.775662 1.369604 0.046 Uiso 1 1 calc R
C11 C 0.0554(5) 0.6076(5) 1.2953(4) 0.0376(9) Uani 1 1 d .
H11 H 0.064959 0.546797 1.373886 0.045 Uiso 1 1 calc R
C12 C 0.1231(5) 0.5596(4) 1.1834(4) 0.0319(8) Uani 1 1 d .
H12 H 0.180409 0.466087 1.186946 0.038 Uiso 1 1 calc R
C13 C 0.3989(4) 0.7830(3) 0.6141(3) 0.0212(6) Uani 1 1 d .
C14 C 0.3419(4) 0.9116(3) 0.6500(3) 0.0275(7) Uani 1 1 d .
H14 H 0.226022 0.951997 0.656129 0.033 Uiso 1 1 calc R
C15 C 0.4567(5) 0.9811(4) 0.6769(3) 0.0293(8) Uani 1 1 d .
H15 H 0.418363 1.068864 0.702420 0.035 Uiso 1 1 calc R
C16 C 0.6270(4) 0.9233(4) 0.6668(3) 0.0272(7) Uani 1 1 d .
C17 C 0.6805(4) 0.7947(3) 0.6292(3) 0.0267(7) Uani 1 1 d .
H17 H 0.796444 0.754628 0.621813 0.032 Uiso 1 1 calc R
C18 C 0.5677(4) 0.7231(3) 0.6021(3) 0.0259(7) Uani 1 1 d .
H18 H 0.605592 0.635532 0.576097 0.031 Uiso 1 1 calc R
C19 C 0.7495(5) 1.0001(4) 0.6973(4) 0.0382(9) Uani 1 1 d .
H19D H 0.711563 1.098744 0.667036 0.057 Uiso 1 1 calc GR
H19E H 0.859602 0.966559 0.655297 0.057 Uiso 1 1 calc GR
H19F H 0.756645 0.984604 0.789164 0.057 Uiso 1 1 calc GR
S1A S 0.73264(7) 0.31640(6) 0.41033(6) 0.0234(2) Uani 1 1 d .
F1A F 1.0206(4) 0.1452(2) 0.0461(2) 0.0482(7) Uani 1 1 d .
O1A O 0.7145(3) 0.5489(3) 0.0209(2) 0.0320(6) Uani 1 1 d .
O2A O 0.8937(3) 0.2266(3) 0.4244(2) 0.0283(5) Uani 1 1 d .
O3A O 0.6608(3) 0.4028(3) 0.5025(2) 0.0304(6) Uani 1 1 d .
N1A N 0.7494(4) 0.4196(3) 0.2743(3) 0.0257(6) Uani 1 1 d .
C1A C 0.6627(4) 0.6230(3) 0.1234(3) 0.0317(7) Uani 1 1 d .
H1A H 0.758487 0.656958 0.144205 0.038 Uiso 1 1 calc R
C2A C 0.6033(4) 0.5305(3) 0.2389(3) 0.0295(7) Uani 1 1 d .
H2AA H 0.561003 0.583094 0.309468 0.035 Uiso 1 1 calc R
H2AB H 0.512703 0.491411 0.218604 0.035 Uiso 1 1 calc R
C3A C 0.8404(4) 0.3617(4) 0.1705(3) 0.0241(7) Uani 1 1 d .
H3A H 0.918336 0.276261 0.186440 0.029 Uiso 1 1 calc R
C4A C 0.8209(4) 0.4227(3) 0.0506(3) 0.0251(7) Uani 1 1 d .
C5A C 0.5245(5) 0.7442(4) 0.0830(4) 0.0470(10) Uani 1 1 d .
H5A H 0.465401 0.788228 0.150863 0.056 Uiso 1 1 calc R
C6A C 0.4757(8) 0.7948(6) -0.0172(6) 0.0687(15) Uani 1 1 d .
H6AA H 0.527112 0.757821 -0.090851 0.082 Uiso 1 1 calc R
H6AB H 0.384996 0.872580 -0.024132 0.082 Uiso 1 1 calc R
C7A C 0.9003(4) 0.3670(4) -0.0647(3) 0.0262(7) Uani 1 1 d .
C8A C 0.9897(5) 0.2315(4) -0.0658(3) 0.0289(7) Uani 1 1 d .
C9A C 1.0484(5) 0.1765(4) -0.1742(4) 0.0353(8) Uani 1 1 d .
H9A H 1.107028 0.083182 -0.169048 0.042 Uiso 1 1 calc R
C10A C 1.0216(5) 0.2577(4) -0.2909(4) 0.0355(8) Uani 1 1 d .
H10A H 1.060484 0.221536 -0.367106 0.043 Uiso 1 1 calc R
C11A C 0.9341(5) 0.3971(4) -0.2939(3) 0.0337(8) Uani 1 1 d .
H11A H 0.914866 0.455113 -0.373098 0.040 Uiso 1 1 calc R
C12A C 0.8776(4) 0.4482(4) -0.1838(3) 0.0292(8) Uani 1 1 d .
H12A H 0.821044 0.542014 -0.188349 0.035 Uiso 1 1 calc R
C13A C 0.5913(4) 0.2191(3) 0.3909(3) 0.0237(7) Uani 1 1 d .
C14A C 0.6497(4) 0.0899(4) 0.3547(3) 0.0273(7) Uani 1 1 d .
H14A H 0.766016 0.051389 0.346097 0.033 Uiso 1 1 calc R
C15A C 0.5366(4) 0.0186(4) 0.3316(3) 0.0296(8) Uani 1 1 d .
H15A H 0.575938 -0.070405 0.308873 0.036 Uiso 1 1 calc R
C16A C 0.3660(4) 0.0746(3) 0.3409(3) 0.0264(7) Uani 1 1 d .
C17A C 0.3089(4) 0.2031(4) 0.3790(3) 0.0269(7) Uani 1 1 d .
H17A H 0.192546 0.241285 0.387741 0.032 Uiso 1 1 calc R
C18A C 0.4205(4) 0.2761(3) 0.4044(3) 0.0249(7) Uani 1 1 d .
H18A H 0.381036 0.363458 0.430578 0.030 Uiso 1 1 calc R
C19A C 0.2430(5) -0.0017(4) 0.3112(4) 0.0359(8) Uani 1 1 d .
H19A H 0.159072 -0.009572 0.383130 0.054 Uiso 1 1 calc GR
H19B H 0.302007 -0.093888 0.295809 0.054 Uiso 1 1 calc GR
H19C H 0.188135 0.048860 0.235529 0.054 Uiso 1 1 calc GR

loop_
_atom_site_aniso_label
_atom_site_aniso_U_11
_atom_site_aniso_U_22
_atom_site_aniso_U_33
_atom_site_aniso_U_23
_atom_site_aniso_U_13
_atom_site_aniso_U_12
S1 0.0200(4) 0.0286(4) 0.0196(4) -0.0069(3) -0.0012(3) -0.0043(3)
F1 0.0748(16) 0.0299(11) 0.0260(11) -0.0056(9) 0.0066(11) -0.0051(11)
O1 0.0329(13) 0.0360(13) 0.0272(13) -0.0053(10) -0.0021(10) 0.0026(10)
O2 0.0206(12) 0.0389(14) 0.0272(13) -0.0048(10) -0.0037(10) -0.0023(10)
O3 0.0309(13) 0.0398(14) 0.0262(13) -0.0140(11) -0.0008(10) -0.0070(11)
N1 0.0262(14) 0.0272(15) 0.0210(15) -0.0055(11) 0.0040(11) -0.0067(11)
C1 0.0265(15) 0.0336(16) 0.0279(16) -0.0069(12) 0.0003(12) -0.0081(12)
C2 0.0291(17) 0.0247(15) 0.0308(17) -0.0083(12) -0.0009(13) -0.0067(12)
C3 0.0237(16) 0.0273(17) 0.0252(17) -0.0067(13) 0.0049(13) -0.0087(13)
C4 0.0249(16) 0.0295(17) 0.0241(17) -0.0061(13) 0.0004(13) -0.0094(13)
C5 0.0331(19) 0.0377(18) 0.043(2) -0.0125(15) -0.0077(15) 0.0025(15)
C6 0.091(4) 0.077(4) 0.066(4) 0.031(3) 0.008(3) 0.038(4)
C7 0.0231(16) 0.0328(17) 0.0234(17) -0.0074(13) 0.0013(13) -0.0105(13)
C8 0.041(2) 0.0317(18) 0.0283(19) -0.0046(14) 0.0004(15) -0.0149(15)
C9 0.043(2) 0.039(2) 0.031(2) -0.0136(15) 0.0043(16) -0.0156(17)
C10 0.037(2) 0.055(2) 0.029(2) -0.0175(17) -0.0013(16) -0.0148(18)
C11 0.035(2) 0.058(3) 0.0213(18) -0.0025(17) -0.0057(15) -0.0164(18)
C12 0.0274(17) 0.043(2) 0.0261(18) -0.0029(15) -0.0041(14) -0.0105(15)
C13 0.0218(16) 0.0247(16) 0.0179(15) -0.0029(12) 0.0001(12) -0.0081(13)
C14 0.0217(16) 0.0299(17) 0.0298(18) -0.0073(14) 0.0001(13) -0.0028(13)
C15 0.0333(18) 0.0273(18) 0.0286(18) -0.0096(14) -0.0024(15) -0.0051(15)
C16 0.0280(17) 0.0306(17) 0.0235(17) -0.0027(13) -0.0035(13) -0.0079(13)
C17 0.0231(16) 0.0251(16) 0.0306(17) -0.0013(13) 0.0007(13) -0.0065(13)
C18 0.0234(15) 0.0244(16) 0.0285(17) -0.0049(13) 0.0000(13) -0.0030(13)
C19 0.035(2) 0.037(2) 0.048(2) -0.0096(17) -0.0048(18) -0.0141(16)
S1A 0.0205(4) 0.0302(4) 0.0207(4) -0.0076(3) -0.0014(3) -0.0057(3)
F1A 0.0782(17) 0.0294(12) 0.0259(11) -0.0004(9) -0.0025(11) 0.0059(11)
O1A 0.0354(13) 0.0269(12) 0.0291(13) -0.0017(10) -0.0026(10) 0.0002(10)
O2A 0.0221(11) 0.0351(13) 0.0270(12) -0.0069(9) -0.0036(9) -0.0029(9)
O3A 0.0283(13) 0.0405(14) 0.0245(13) -0.0165(11) 0.0009(10) -0.0047(10)
N1A 0.0229(14) 0.0264(14) 0.0276(16) -0.0060(12) -0.0012(11) -0.0040(11)
C1A 0.0321(17) 0.0256(15) 0.0370(17) -0.0067(13) -0.0008(14) -0.0050(13)
C2A 0.0249(16) 0.0278(16) 0.0335(18) -0.0073(13) 0.0021(13) -0.0015(12)
C3A 0.0207(16) 0.0273(17) 0.0242(17) -0.0066(13) -0.0018(13) -0.0034(12)
C4A 0.0238(16) 0.0190(15) 0.0326(19) -0.0018(13) -0.0045(13) -0.0054(12)
C5A 0.046(2) 0.032(2) 0.049(2) 0.0026(17) 0.0001(19) 0.0081(17)
C6A 0.068(3) 0.059(3) 0.068(4) -0.004(3) 0.002(3) 0.000(3)
C7A 0.0236(15) 0.0322(17) 0.0252(18) -0.0032(13) -0.0042(13) -0.0107(13)
C8A 0.0351(18) 0.0321(17) 0.0194(16) -0.0016(13) -0.0015(13) -0.0097(14)
C9A 0.045(2) 0.0290(18) 0.0318(19) -0.0086(14) 0.0011(16) -0.0078(16)
C10A 0.039(2) 0.049(2) 0.0228(18) -0.0112(15) 0.0026(15) -0.0175(17)
C11A 0.0358(19) 0.043(2) 0.0236(19) -0.0002(16) -0.0053(15) -0.0130(16)
C12A 0.0286(17) 0.0308(18) 0.0287(18) 0.0014(14) -0.0042(14) -0.0111(14)
C13A 0.0235(16) 0.0275(16) 0.0191(16) -0.0033(12) -0.0025(12) -0.0036(13)
C14A 0.0271(17) 0.0280(17) 0.0247(17) -0.0071(13) -0.0020(14) 0.0003(14)
C15A 0.0311(18) 0.0293(18) 0.0289(18) -0.0072(14) -0.0010(15) -0.0064(15)
C16A 0.0263(17) 0.0304(17) 0.0233(17) -0.0017(13) -0.0008(13) -0.0106(13)
C17A 0.0213(16) 0.0340(18) 0.0239(16) -0.0025(14) -0.0023(13) -0.0041(13)
C18A 0.0223(16) 0.0250(16) 0.0256(16) -0.0044(13) 0.0000(13) -0.0022(13)
C19A 0.033(2) 0.040(2) 0.039(2) -0.0075(16) -0.0055(16) -0.0142(16)

loop_
_atom_type_symbol
_atom_type_description
_atom_type_scat_dispersion_real
_atom_type_scat_dispersion_imag
_atom_type_scat_source
C C 0.0148 0.0070 'International Tables Vol C Tables 4.2.6.8 and 6.1.1.4'
H H 0.0000 0.0000 'International Tables Vol C Tables 4.2.6.8 and 6.1.1.4'
F F 0.0599 0.0411 'International Tables Vol C Tables 4.2.6.8 and 6.1.1.4'
N N 0.0241 0.0134 'International Tables Vol C Tables 4.2.6.8 and 6.1.1.4'
O O 0.0412 0.0250 'International Tables Vol C Tables 4.2.6.8 and 6.1.1.4'
S S 0.2924 0.4247 'International Tables Vol C Tables 4.2.6.8 and 6.1.1.4'

loop_
_geom_angle_atom_site_label_1
_geom_angle_atom_site_label_2
_geom_angle_atom_site_label_3
_geom_angle
O2 S1 N1 106.07(14)
O2 S1 C13 107.68(15)
O3 S1 O2 120.00(14)
O3 S1 N1 106.26(14)
O3 S1 C13 109.23(15)
N1 S1 C13 106.87(14)
C4 O1 C1 114.2(3)
C2 N1 S1 121.0(2)
C3 N1 S1 116.5(2)
C3 N1 C2 116.4(3)
O1 C1 H1 109.4
O1 C1 C2 110.1(3)
O1 C1 C5 108.5(3)
C2 C1 H1 109.4
C5 C1 H1 109.4
C5 C1 C2 109.9(3)
N1 C2 C1 110.0(3)
N1 C2 H2A 109.7
N1 C2 H2B 109.7
C1 C2 H2A 109.7
C1 C2 H2B 109.7
H2A C2 H2B 108.2
N1 C3 H3 119.2
C4 C3 N1 121.6(3)
C4 C3 H3 119.2
O1 C4 C7 112.3(3)
C3 C4 O1 122.6(3)
C3 C4 C7 125.1(3)
C1 C5 H5 116.7
C6 C5 C1 126.7(4)
C6 C5 H5 116.7
C5 C6 H6A 120.0
C5 C6 H6B 120.0
H6A C6 H6B 120.0
C8 C7 C4 124.4(3)
C8 C7 C12 115.5(3)
C12 C7 C4 120.0(3)
F1 C8 C7 119.2(3)
F1 C8 C9 117.0(3)
C7 C8 C9 123.8(4)
C8 C9 H9 120.7
C10 C9 C8 118.5(4)
C10 C9 H9 120.7
C9 C10 H10 119.8
C11 C10 C9 120.3(4)
C11 C10 H10 119.8
C10 C11 H11 120.0
C10 C11 C12 120.0(4)
C12 C11 H11 120.0
C7 C12 H12 119.1
C11 C12 C7 121.8(4)
C11 C12 H12 119.1
C14 C13 S1 118.8(3)
C14 C13 C18 121.4(3)
C18 C13 S1 119.7(2)
C13 C14 H14 120.4
C13 C14 C15 119.2(3)
C15 C14 H14 120.4
C14 C15 H15 119.6
C16 C15 C14 120.8(3)
C16 C15 H15 119.6
C15 C16 C19 119.9(3)
C17 C16 C15 118.7(3)
C17 C16 C19 121.4(3)
C16 C17 H17 119.2
C16 C17 C18 121.5(3)
C18 C17 H17 119.2
C13 C18 C17 118.4(3)
C13 C18 H18 120.8
C17 C18 H18 120.8
C16 C19 H19D 109.5
C16 C19 H19E 109.5
C16 C19 H19F 109.5
H19D C19 H19E 109.5
H19D C19 H19F 109.5
H19E C19 H19F 109.5
O2A S1A N1A 105.95(14)
O2A S1A C13A 108.70(15)
O3A S1A O2A 120.14(14)
O3A S1A N1A 106.36(15)
O3A S1A C13A 109.12(15)
N1A S1A C13A 105.61(14)
C4A O1A C1A 114.6(3)
C2A N1A S1A 117.8(2)
C3A N1A S1A 117.8(2)
C3A N1A C2A 113.7(3)
O1A C1A H1A 109.3
O1A C1A C2A 110.1(3)
O1A C1A C5A 108.1(3)
C2A C1A H1A 109.3
C5A C1A H1A 109.3
C5A C1A C2A 110.7(3)
N1A C2A C1A 106.3(3)
N1A C2A H2AA 110.5
N1A C2A H2AB 110.5
C1A C2A H2AA 110.5
C1A C2A H2AB 110.5
H2AA C2A H2AB 108.7
N1A C3A H3A 118.9
C4A C3A N1A 122.3(3)
C4A C3A H3A 118.9
O1A C4A C7A 111.3(3)
C3A C4A O1A 121.9(3)
C3A C4A C7A 126.8(3)
C1A C5A H5A 113.9
C6A C5A C1A 132.1(5)
C6A C5A H5A 113.9
C5A C6A H6AA 120.0
C5A C6A H6AB 120.0
H6AA C6A H6AB 120.0
C8A C7A C4A 124.4(3)
C12A C7A C4A 119.9(3)
C12A C7A C8A 115.5(3)
F1A C8A C7A 119.7(3)
F1A C8A C9A 116.3(3)
C9A C8A C7A 124.0(3)
C8A C9A H9A 120.3
C8A C9A C10A 119.5(4)
C10A C9A H9A 120.3
C9A C10A H10A 120.9
C9A C10A C11A 118.2(4)
C11A C10A H10A 120.9
C10A C11A H11A 119.7
C12A C11A C10A 120.6(3)
C12A C11A H11A 119.7
C7A C12A H12A 118.9
C11A C12A C7A 122.1(3)
C11A C12A H12A 118.9
C14A C13A S1A 120.0(3)
C14A C13A C18A 120.7(3)
C18A C13A S1A 119.2(2)
C13A C14A H14A 120.4
C15A C14A C13A 119.2(3)
C15A C14A H14A 120.4
C14A C15A H15A 119.4
C14A C15A C16A 121.3(3)
C16A C15A H15A 119.4
C15A C16A C17A 119.0(3)
C15A C16A C19A 121.1(3)
C17A C16A C19A 119.9(3)
C16A C17A H17A 119.6
C18A C17A C16A 120.7(3)
C18A C17A H17A 119.6
C13A C18A H18A 120.4
C17A C18A C13A 119.1(3)
C17A C18A H18A 120.4
C16A C19A H19A 109.5
C16A C19A H19B 109.5
C16A C19A H19C 109.5
H19A C19A H19B 109.5
H19A C19A H19C 109.5
H19B C19A H19C 109.5

loop_
_geom_bond_atom_site_label_1
_geom_bond_atom_site_label_2
_geom_bond_distance
S1 O2 1.436(2)
S1 O3 1.436(2)
S1 N1 1.652(3)
S1 C13 1.765(3)
F1 C8 1.353(4)
O1 C1 1.437(4)
O1 C4 1.373(4)
N1 C2 1.471(4)
N1 C3 1.414(4)
C1 H1 1.0000
C1 C2 1.518(4)
C1 C5 1.495(5)
C2 H2A 0.9900
C2 H2B 0.9900
C3 H3 0.9500
C3 C4 1.336(5)
C4 C7 1.478(4)
C5 H5 0.9500
C5 C6 1.302(7)
C6 H6A 0.9500
C6 H6B 0.9500
C7 C8 1.381(5)
C7 C12 1.402(5)
C8 C9 1.387(5)
C9 H9 0.9500
C9 C10 1.376(6)
C10 H10 0.9500
C10 C11 1.368(6)
C11 H11 0.9500
C11 C12 1.388(6)
C12 H12 0.9500
C13 C14 1.386(5)
C13 C18 1.387(4)
C14 H14 0.9500
C14 C15 1.394(5)
C15 H15 0.9500
C15 C16 1.393(5)
C16 C17 1.391(5)
C16 C19 1.513(5)
C17 H17 0.9500
C17 C18 1.396(5)
C18 H18 0.9500
C19 H19D 0.9800
C19 H19E 0.9800
C19 H19F 0.9800
S1A O2A 1.433(2)
S1A O3A 1.427(2)
S1A N1A 1.647(3)
S1A C13A 1.751(3)
F1A C8A 1.365(4)
O1A C1A 1.415(4)
O1A C4A 1.379(4)
N1A C2A 1.478(4)
N1A C3A 1.410(4)
C1A H1A 1.0000
C1A C2A 1.518(5)
C1A C5A 1.506(5)
C2A H2AA 0.9900
C2A H2AB 0.9900
C3A H3A 0.9500
C3A C4A 1.336(5)
C4A C7A 1.474(5)
C5A H5A 0.9500
C5A C6A 1.181(7)
C6A H6AA 0.9500
C6A H6AB 0.9500
C7A C8A 1.398(5)
C7A C12A 1.398(5)
C8A C9A 1.373(5)
C9A H9A 0.9500
C9A C10A 1.380(6)
C10A H10A 0.9500
C10A C11A 1.423(6)
C11A H11A 0.9500
C11A C12A 1.368(5)
C12A H12A 0.9500
C13A C14A 1.393(5)
C13A C18A 1.397(4)
C14A H14A 0.9500
C14A C15A 1.381(5)
C15A H15A 0.9500
C15A C16A 1.391(5)
C16A C17A 1.395(5)
C16A C19A 1.510(5)
C17A H17A 0.9500
C17A C18A 1.390(5)
C18A H18A 0.9500
C19A H19A 0.9800
C19A H19B 0.9800
C19A H19C 0.9800
